data_2241683
loop_
_publ_author_name
'Bridgman, Emma C.'
'Doherty, Megan M.'
'Ellis, Kaleigh A.'
'Homer, Elizabeth A.'
'Lashbrook, Taylor N.'
'Mraz, Margaret E.'
'Pernesky, Gina C.'
'Vreeke, Emma M.'
'Oshin, Kayode D.'
'Oliver, Allen G.'

_publ_section_title
;
 Crystal structure of
 [tris(pyridin-2-ylmethyl)amine-\k^4^<i>N</i>]copper(II) bromide
;
_journal_coeditor_code LH5812
_journal_issue 6
_journal_name_full 'Acta Crystallographica Section E'
_journal_page_first 801
_journal_page_last 804
_journal_paper_doi 10.1107/S2056989016007568
_journal_volume 72
_journal_year 2016
_chemical_formula_iupac '[Cu Br (C18 H18 N4)] Br'
_chemical_formula_moiety 'C18 H18 Br Cu N4 +, Br -'
_chemical_formula_sum 'C18 H18 Br2 Cu N4'
_chemical_formula_weight 513.72
_chemical_name_systematic
;
[Tris(pyridin-2-ylmethyl)amine-\k^4^<i>N</i>]copper(II)
bromide
;
_space_group_crystal_system triclinic
_space_group_IT_number 2
_space_group_name_Hall '-P 1'
_space_group_name_H-M_alt 'P -1'
_symmetry_space_group_name_Hall '-P 1'
_symmetry_space_group_name_H-M 'P -1'
_atom_sites_solution_hydrogens geom
_atom_sites_solution_primary vecmap
_atom_sites_solution_secondary difmap
_audit_creation_method SHELXL-2014/7
_cell_angle_alpha 88.425(2)
_cell_angle_beta 75.894(2)
_cell_angle_gamma 69.650(2)
_cell_formula_units_Z 6
_cell_length_a 11.5415(7)
_cell_length_b 15.2747(9)
_cell_length_c 19.9663(12)
_cell_measurement_reflns_used 9798
_cell_measurement_temperature 120(2)
_cell_measurement_theta_max 26.31
_cell_measurement_theta_min 2.41
_cell_volume 3194.4(3)
_computing_cell_refinement
;
SAINT (Bruker, 2015)
;
_computing_data_collection
;
APEX-3 (Bruker, 2015)
;
_computing_data_reduction
;
SAINT (Bruker, 2015)
;
_computing_molecular_graphics
;
XP (Bruker, 2015)
;
_computing_publication_material
;
publCIF (Westrip, 2010)
;
_computing_structure_refinement
;
SHELXL-2014/7 (Sheldrick, 2015b)
;
_computing_structure_solution
;
SHELXT-2014/2 (Sheldrick, 2015a)
;
_diffrn_ambient_temperature 120(2)
_diffrn_detector_area_resol_mean 8.33
_diffrn_measured_fraction_theta_full 0.997
_diffrn_measured_fraction_theta_max 0.992
_diffrn_measurement_device_type 'Bruker APEXII'
_diffrn_measurement_method 'combination of \w and \f-scans '
_diffrn_radiation_type MoK\a
_diffrn_radiation_wavelength 0.71073
_diffrn_reflns_av_R_equivalents 0.0200
_diffrn_reflns_limit_h_max 14
_diffrn_reflns_limit_h_min -14
_diffrn_reflns_limit_k_max 19
_diffrn_reflns_limit_k_min -19
_diffrn_reflns_limit_l_max 24
_diffrn_reflns_limit_l_min -24
_diffrn_reflns_number 25682
_diffrn_reflns_theta_full 25.242
_diffrn_reflns_theta_max 26.422
_diffrn_reflns_theta_min 1.425
_exptl_absorpt_coefficient_mu 4.785
_exptl_absorpt_correction_T_max 0.8620
_exptl_absorpt_correction_T_min 0.6884
_exptl_absorpt_correction_type multi-scan
_exptl_absorpt_process_details
;
(SADABS; Bruker, 2015)
;
_exptl_crystal_colour green
_exptl_crystal_density_diffrn 1.602
_exptl_crystal_description block
_exptl_crystal_F_000 1518
_exptl_crystal_size_max 0.298
_exptl_crystal_size_mid 0.297
_exptl_crystal_size_min 0.256
_refine_diff_density_max 3.775
_refine_diff_density_min -1.500
_refine_ls_extinction_method none
_refine_ls_goodness_of_fit_ref 1.036
_refine_ls_hydrogen_treatment constr
_refine_ls_matrix_type full
_refine_ls_number_parameters 769
_refine_ls_number_reflns 13032
_refine_ls_number_restraints 1
_refine_ls_restrained_S_all 1.036
_refine_ls_R_factor_all 0.1008
_refine_ls_R_factor_gt 0.0856
_refine_ls_shift/su_max 0.027
_refine_ls_shift/su_mean 0.001
_refine_ls_structure_factor_coef Fsqd
_refine_ls_weighting_details 'w=1/[\s^2^(Fo^2^)+(0.1449P)^2^+25.6015P] where P=(Fo^2^+2Fc^2^)/3'
_refine_ls_weighting_scheme calc
_refine_ls_wR_factor_gt 0.2428
_refine_ls_wR_factor_ref 0.2538
_reflns_number_gt 10550
_reflns_number_total 13032
_reflns_threshold_expression 'I > 2\s(I)'
_cod_data_source_file lh5812sup1.cif
_cod_data_source_block I
_cod_database_code 2241683
_shelx_space_group_comment
;
The symmetry employed for this shelxl refinement is uniquely defined
by the following loop, which should always be used as a source of
symmetry information in preference to the above space-group names.
They are only intended as comments.
;
_shelx_estimated_absorpt_t_min 0.330
_shelx_estimated_absorpt_t_max 0.374

loop_
_space_group_symop_operation_xyz
'x, y, z'
'-x, -y, -z'

loop_
_atom_site_type_symbol
_atom_site_label
_atom_site_fract_x
_atom_site_fract_y
_atom_site_fract_z
_atom_site_U_iso_or_equiv
_atom_site_adp_type
_atom_site_calc_flag
_atom_site_occupancy
_atom_site_disorder_assembly
_atom_site_disorder_group
Cu Cu1 0.29355(9) 0.21210(6) 0.12631(5) 0.0349(2) Uani d 1 . .
Br Br1 0.28112(9) 0.08631(6) 0.19713(5) 0.0542(3) Uani d 1 . .
N N1 0.3062(6) 0.3198(4) 0.0645(3) 0.0357(14) Uani d 1 . .
N N2 0.4733(6) 0.1456(5) 0.0635(4) 0.0431(16) Uani d 1 . .
N N3 0.2663(7) 0.3099(5) 0.2015(4) 0.0418(16) Uani d 1 . .
N N4 0.1495(6) 0.2241(4) 0.0789(3) 0.0337(13) Uani d 1 . .
C C1 0.3979(9) 0.2781(6) -0.0032(4) 0.046(2) Uani d 1 . .
H H1A 0.4339 0.3246 -0.0260 0.055 Uiso calc 1 . .
H H1B 0.3527 0.2608 -0.0340 0.055 Uiso calc 1 . .
C C2 0.5051(8) 0.1917(6) 0.0084(5) 0.046(2) Uani d 1 . .
C C3 0.6262(10) 0.1613(8) -0.0350(6) 0.063(3) Uani d 1 . .
H H3 0.6477 0.1957 -0.0734 0.076 Uiso calc 1 . .
C C4 0.7151(10) 0.0802(9) -0.0217(8) 0.080(4) Uani d 1 . .
H H4 0.7995 0.0590 -0.0506 0.096 Uiso calc 1 . .
C C5 0.6831(10) 0.0305(8) 0.0323(7) 0.069(3) Uani d 1 . .
H H5 0.7430 -0.0270 0.0405 0.082 Uiso calc 1 . .
C C6 0.5597(8) 0.0659(7) 0.0757(5) 0.051(2) Uani d 1 . .
H H6 0.5368 0.0326 0.1146 0.061 Uiso calc 1 . .
C C7 0.3496(9) 0.3801(6) 0.1005(4) 0.0426(18) Uani d 1 . .
H H7A 0.3277 0.4429 0.0819 0.051 Uiso calc 1 . .
H H7B 0.4434 0.3530 0.0934 0.051 Uiso calc 1 . .
C C8 0.2855(8) 0.3877(6) 0.1763(4) 0.0413(18) Uani d 1 . .
C C9 0.2535(10) 0.4680(7) 0.2179(5) 0.057(2) Uani d 1 . .
H H9 0.2657 0.5227 0.1988 0.068 Uiso calc 1 . .
C C10 0.2035(11) 0.4664(8) 0.2878(5) 0.063(3) Uani d 1 . .
H H10 0.1798 0.5206 0.3176 0.075 Uiso calc 1 . .
C C11 0.1881(11) 0.3863(9) 0.3143(5) 0.065(3) Uani d 1 . .
H H11 0.1563 0.3841 0.3626 0.078 Uiso calc 1 . .
C C12 0.2189(10) 0.3083(8) 0.2701(5) 0.055(2) Uani d 1 . .
H H12 0.2065 0.2533 0.2884 0.066 Uiso calc 1 . .
C C13 0.1770(8) 0.3701(6) 0.0540(4) 0.0396(17) Uani d 1 . .
H H13A 0.1834 0.4080 0.0131 0.048 Uiso calc 1 . .
H H13B 0.1233 0.4128 0.0949 0.048 Uiso calc 1 . .
C C14 0.1174(8) 0.3004(5) 0.0431(4) 0.0365(16) Uani d 1 . .
C C15 0.0359(9) 0.3132(7) 0.0003(4) 0.047(2) Uani d 1 . .
H H15 0.0122 0.3689 -0.0235 0.056 Uiso calc 1 . .
C C16 -0.0100(8) 0.2432(7) -0.0068(4) 0.050(2) Uani d 1 . .
H H16 -0.0625 0.2485 -0.0379 0.060 Uiso calc 1 . .
C C17 0.0196(9) 0.1657(7) 0.0305(4) 0.0453(19) Uani d 1 . .
H H17 -0.0135 0.1176 0.0267 0.054 Uiso calc 1 . .
C C18 0.0975(8) 0.1589(6) 0.0734(4) 0.0407(18) Uani d 1 . .
H H18 0.1159 0.1061 0.1005 0.049 Uiso calc 1 . .
Cu Cu2 0.78574(9) 1.03414(6) 0.22801(5) 0.0341(2) Uani d 1 . .
Br Br2 0.94552(9) 0.97310(6) 0.12441(4) 0.0507(3) Uani d 1 . .
N N5 0.6517(6) 1.0824(5) 0.3189(3) 0.0366(14) Uani d 1 . .
N N6 0.7077(6) 1.1724(4) 0.2059(3) 0.0346(13) Uani d 1 . .
N N7 0.9054(6) 1.0078(4) 0.2935(3) 0.0345(13) Uani d 1 . .
N N8 0.6826(7) 0.9480(4) 0.2270(4) 0.0428(16) Uani d 1 . .
C C19 0.6282(9) 1.1832(6) 0.3303(5) 0.046(2) Uani d 1 . .
H H19A 0.6920 1.1906 0.3528 0.055 Uiso calc 1 . .
H H19B 0.5424 1.2139 0.3615 0.055 Uiso calc 1 . .
C C20 0.6366(7) 1.2294(5) 0.2629(4) 0.0374(17) Uani d 1 . .
C C21 0.5785(8) 1.3247(6) 0.2589(5) 0.047(2) Uani d 1 . .
H H21 0.5261 1.3640 0.2990 0.056 Uiso calc 1 . .
C C22 0.5998(9) 1.3609(6) 0.1940(5) 0.051(2) Uani d 1 . .
H H22 0.5631 1.4263 0.1899 0.061 Uiso calc 1 . .
C C23 0.6724(9) 1.3040(6) 0.1362(5) 0.048(2) Uani d 1 . .
H H23 0.6865 1.3288 0.0920 0.058 Uiso calc 1 . .
C C24 0.7246(8) 1.2095(6) 0.1439(5) 0.0415(18) Uani d 1 . .
H H24 0.7743 1.1691 0.1040 0.050 Uiso calc 1 . .
C C25 0.7049(8) 1.0265(7) 0.3737(4) 0.0457(19) Uani d 1 . .
H H25A 0.6898 0.9664 0.3753 0.055 Uiso calc 1 . .
H H25B 0.6613 1.0611 0.4194 0.055 Uiso calc 1 . .
C C26 0.8459(8) 1.0079(6) 0.3590(4) 0.0407(18) Uani d 1 . .
C C27 0.9092(10) 0.9863(7) 0.4114(5) 0.052(2) Uani d 1 . .
H H27 0.8644 0.9841 0.4578 0.062 Uiso calc 1 . .
C C28 1.0400(11) 0.9678(8) 0.3942(6) 0.061(3) Uani d 1 . .
H H28 1.0858 0.9550 0.4291 0.074 Uiso calc 1 . .
C C29 1.1022(10) 0.9683(7) 0.3262(6) 0.057(2) Uani d 1 . .
H H29 1.1919 0.9542 0.3135 0.068 Uiso calc 1 . .
C C30 1.0333(9) 0.9894(6) 0.2762(5) 0.0443(19) Uani d 1 . .
H H30 1.0761 0.9910 0.2293 0.053 Uiso calc 1 . .
C C31 0.5351(8) 1.0677(6) 0.3124(5) 0.048(2) Uani d 1 . .
H H31A 0.4885 1.1177 0.2860 0.057 Uiso calc 1 . .
H H31B 0.4784 1.0701 0.3589 0.057 Uiso calc 1 . .
C C32 0.5716(8) 0.9739(6) 0.2755(6) 0.055(3) Uani d 1 . .
C C33 0.4913(10) 0.9229(8) 0.2883(10) 0.093(5) Uani d 1 . .
H H33 0.4125 0.9444 0.3224 0.112 Uiso calc 1 . .
C C34 0.5301(13) 0.8390(9) 0.2492(12) 0.128(8) Uani d 1 . .
H H34 0.4785 0.8011 0.2567 0.154 Uiso calc 1 . .
C C35 0.6430(12) 0.8119(7) 0.2002(9) 0.085(5) Uani d 1 . .
H H35 0.6709 0.7546 0.1733 0.102 Uiso calc 1 . .
C C36 0.7173(11) 0.8676(6) 0.1895(6) 0.058(3) Uani d 1 . .
H H36 0.7951 0.8483 0.1545 0.069 Uiso calc 1 . .
Cu Cu3 0.78179(9) 0.55333(7) 0.25199(4) 0.0332(2) Uani d 1 . .
Br Br3 0.84691(9) 0.53090(6) 0.12962(4) 0.0474(2) Uani d 1 . .
N N9 0.7248(6) 0.5733(5) 0.3575(3) 0.0336(13) Uani d 1 . .
C C37 0.6067(11) 0.5541(8) 0.3805(6) 0.036(3) Uani d 0.672(8) A 1
H H37A 0.5608 0.5841 0.4274 0.043 Uiso calc 0.672(8) A 1
H H37B 0.6266 0.4858 0.3830 0.043 Uiso calc 0.672(8) A 1
C C38 0.5254(6) 0.5897(6) 0.3329(3) 0.040(3) Uani d 0.672(8) A 1
C C39 0.3929(7) 0.6198(7) 0.3517(4) 0.048(3) Uani d 0.672(8) A 1
H H39 0.3490 0.6207 0.3987 0.058 Uiso calc 0.672(8) A 1
C C40 0.3247(6) 0.6484(7) 0.3016(6) 0.059(4) Uani d 0.672(8) A 1
H H40 0.2341 0.6690 0.3144 0.071 Uiso calc 0.672(8) A 1
C C41 0.3889(10) 0.6470(9) 0.2328(5) 0.073(9) Uani d 0.672(8) A 1
H H41 0.3423 0.6666 0.1986 0.087 Uiso calc 0.672(8) A 1
C C42 0.5214(10) 0.6170(8) 0.2140(3) 0.064(11) Uani d 0.672(8) A 1
H H42 0.5653 0.6160 0.1670 0.077 Uiso calc 0.672(8) A 1
N N10 0.5897(6) 0.5883(6) 0.2641(4) 0.036(2) Uani d 0.672(8) A 1
C C43 0.7222(10) 0.6622(8) 0.3746(6) 0.033(2) Uani d 0.672(8) A 1
H H43A 0.7308 0.6644 0.4226 0.040 Uiso calc 0.672(8) A 1
H H43B 0.6388 0.7092 0.3727 0.040 Uiso calc 0.672(8) A 1
C C44 0.8253(9) 0.6864(6) 0.3276(4) 0.036(3) Uani d 0.672(8) A 1
C C45 0.8754(10) 0.7504(6) 0.3455(5) 0.047(3) Uani d 0.672(8) A 1
H H45 0.8435 0.7812 0.3904 0.056 Uiso calc 0.672(8) A 1
C C46 0.9721(10) 0.7694(7) 0.2977(7) 0.049(5) Uani d 0.672(8) A 1
H H46 1.0064 0.8131 0.3099 0.059 Uiso calc 0.672(8) A 1
C C47 1.0188(10) 0.7243(10) 0.2320(6) 0.043(5) Uani d 0.672(8) A 1
H H47 1.0849 0.7373 0.1993 0.052 Uiso calc 0.672(8) A 1
C C48 0.9687(12) 0.6603(10) 0.2141(4) 0.043(5) Uani d 0.672(8) A 1
H H48 1.0005 0.6295 0.1691 0.052 Uiso calc 0.672(8) A 1
N N11 0.8719(11) 0.6413(7) 0.2618(5) 0.038(4) Uani d 0.672(8) A 1
C C49 0.8310(12) 0.4950(8) 0.3817(6) 0.035(2) Uani d 0.672(8) A 1
H H49A 0.9063 0.5142 0.3762 0.042 Uiso calc 0.672(8) A 1
H H49B 0.8000 0.4871 0.4315 0.042 Uiso calc 0.672(8) A 1
C C50 0.8702(8) 0.4041(4) 0.3422(3) 0.036(3) Uani d 0.672(8) A 1
C C51 0.9133(9) 0.3163(5) 0.3678(3) 0.041(3) Uani d 0.672(8) A 1
H H51 0.9169 0.3109 0.4148 0.049 Uiso calc 0.672(8) A 1
C C52 0.9512(9) 0.2362(4) 0.3246(5) 0.046(3) Uani d 0.672(8) A 1
H H52 0.9807 0.1762 0.3421 0.055 Uiso calc 0.672(8) A 1
C C53 0.9460(11) 0.2441(5) 0.2558(4) 0.045(4) Uani d 0.672(8) A 1
H H53 0.9719 0.1894 0.2263 0.053 Uiso calc 0.672(8) A 1
C C54 0.9028(12) 0.3319(7) 0.2302(3) 0.051(5) Uani d 0.672(8) A 1
H H54 0.8992 0.3373 0.1831 0.061 Uiso calc 0.672(8) A 1
N N12 0.8649(10) 0.4120(5) 0.2734(4) 0.031(2) Uani d 0.672(8) A 1
C C37A 0.5973(18) 0.6729(13) 0.3737(10) 0.023(4) Uiso d 0.328(8) A 2
H H37C 0.5488 0.6781 0.4226 0.028 Uiso calc 0.328(8) A 2
H H37D 0.6252 0.7275 0.3653 0.028 Uiso calc 0.328(8) A 2
C C38A 0.5180(11) 0.6709(10) 0.3282(6) 0.025(4) Uiso d 0.328(8) A 2
C C39A 0.3857(11) 0.7107(10) 0.3429(6) 0.040(6) Uiso d 0.328(8) A 2
H H39A 0.3389 0.7423 0.3867 0.048 Uiso calc 0.328(8) A 2
C C40A 0.3221(9) 0.7041(12) 0.2935(7) 0.030(5) Uiso d 0.328(8) A 2
H H40A 0.2317 0.7313 0.3036 0.036 Uiso calc 0.328(8) A 2
C C41A 0.3907(12) 0.6578(13) 0.2294(6) 0.026(7) Uiso d 0.328(8) A 2
H H41A 0.3472 0.6534 0.1957 0.031 Uiso calc 0.328(8) A 2
C C42A 0.5229(12) 0.6180(10) 0.2147(5) 0.012(8) Uiso d 0.328(8) A 2
H H42A 0.5698 0.5864 0.1709 0.015 Uiso calc 0.328(8) A 2
N N10A 0.5866(9) 0.6246(8) 0.2641(6) 0.017(4) Uiso d 0.328(8) A 2
C C43A 0.8177(18) 0.6049(14) 0.3841(10) 0.023(4) Uiso d 0.328(8) A 2
H H43C 0.7719 0.6422 0.4285 0.028 Uiso calc 0.328(8) A 2
H H43D 0.8860 0.5489 0.3934 0.028 Uiso calc 0.328(8) A 2
C C44A 0.8751(18) 0.6595(12) 0.3373(8) 0.032(6) Uiso d 0.328(8) A 2
C C45A 0.9284(19) 0.7224(13) 0.3536(7) 0.026(5) Uiso d 0.328(8) A 2
H H45A 0.9212 0.7376 0.4006 0.031 Uiso calc 0.328(8) A 2
C C46A 0.992(2) 0.7630(15) 0.3010(11) 0.041(9) Uiso d 0.328(8) A 2
H H46A 1.0286 0.8060 0.3122 0.049 Uiso calc 0.328(8) A 2
C C47A 1.003(2) 0.7407(19) 0.2323(9) 0.031(8) Uiso d 0.328(8) A 2
H H47A 1.0463 0.7685 0.1964 0.037 Uiso calc 0.328(8) A 2
C C48A 0.949(3) 0.6778(18) 0.2160(7) 0.019(6) Uiso d 0.328(8) A 2
H H48A 0.9565 0.6626 0.1690 0.023 Uiso calc 0.328(8) A 2
N N11A 0.886(2) 0.6372(13) 0.2685(10) 0.016(6) Uiso d 0.328(8) A 2
C C49A 0.6874(19) 0.5069(14) 0.3899(10) 0.023(4) Uiso d 0.328(8) A 2
H H49C 0.5988 0.5162 0.3885 0.028 Uiso calc 0.328(8) A 2
H H49D 0.6915 0.5074 0.4389 0.028 Uiso calc 0.328(8) A 2
C C50A 0.7774(15) 0.4172(9) 0.3521(7) 0.028(4) Uiso d 0.328(8) A 2
C C51A 0.8117(16) 0.3309(10) 0.3808(6) 0.042(6) Uiso d 0.328(8) A 2
H H51A 0.7801 0.3263 0.4289 0.051 Uiso calc 0.328(8) A 2
C C52A 0.8923(17) 0.2511(8) 0.3392(8) 0.040(7) Uiso d 0.328(8) A 2
H H52A 0.9157 0.1920 0.3588 0.048 Uiso calc 0.328(8) A 2
C C53A 0.9385(18) 0.2577(10) 0.2688(8) 0.027(6) Uiso d 0.328(8) A 2
H H53A 0.9935 0.2031 0.2403 0.032 Uiso calc 0.328(8) A 2
C C54A 0.9041(17) 0.3441(13) 0.2401(6) 0.009(4) Uiso d 0.328(8) A 2
H H54A 0.9357 0.3486 0.1920 0.011 Uiso calc 0.328(8) A 2
N N12A 0.8236(15) 0.4238(10) 0.2818(7) 0.027(6) Uiso d 0.328(8) A 2
Br Br4 0.2753(9) 0.6342(2) 0.06977(13) 0.0424(9) Uani d 0.80(4) B 1
Br Br4A 0.320(5) 0.626(2) 0.0748(10) 0.046(6) Uani d 0.20(4) B 2
Br Br5 0.9243(4) 0.4418(2) 0.53149(17) 0.1024(11) Uani d 0.5 C 1
Br Br5A 0.66590(18) 0.18484(14) 0.53556(10) 0.0538(5) Uani d 0.5 D 2
Br Br6A 0.6049(11) 0.0709(6) 0.5606(3) 0.083(4) Uani d 0.136(3) E 1
Br Br6B 0.3821(5) 0.4517(7) 0.4322(2) 0.085(3) Uani d 0.171(3) F 2
Br Br6C 0.8053(6) -0.1392(5) 0.5725(4) 0.059(2) Uani d 0.167(3) G 3
Br Br6D 0.7729(6) -0.1886(7) 0.5463(3) 0.090(3) Uani d 0.198(3) H 4
Br Br6E 0.4331(9) 0.1069(7) 0.5323(4) 0.053(3) Uani d 0.107(3) I 5
Br Br6F 0.5711(7) 0.5148(6) 0.0703(4) 0.051(2) Uani d 0.125(3) J 6
Br Br6G 1.0726(13) 0.7636(11) 0.4667(8) 0.078(4) Uani d 0.096(3) K 7

loop_
_atom_site_aniso_label
_atom_site_aniso_U_11
_atom_site_aniso_U_22
_atom_site_aniso_U_33
_atom_site_aniso_U_12
_atom_site_aniso_U_13
_atom_site_aniso_U_23
Cu1 0.0329(5) 0.0306(5) 0.0386(5) -0.0070(4) -0.0112(4) 0.0110(4)
Br1 0.0519(5) 0.0450(5) 0.0618(6) -0.0129(4) -0.0160(4) 0.0285(4)
N1 0.044(4) 0.033(3) 0.032(3) -0.016(3) -0.009(3) 0.005(3)
N2 0.034(3) 0.041(4) 0.052(4) -0.010(3) -0.011(3) 0.000(3)
N3 0.043(4) 0.047(4) 0.038(4) -0.011(3) -0.023(3) 0.010(3)
N4 0.036(3) 0.033(3) 0.029(3) -0.009(3) -0.008(2) 0.002(2)
C1 0.049(5) 0.049(5) 0.038(4) -0.022(4) 0.000(4) 0.001(4)
C2 0.043(5) 0.044(5) 0.053(5) -0.021(4) -0.006(4) -0.004(4)
C3 0.060(6) 0.059(6) 0.068(7) -0.031(5) 0.007(5) -0.011(5)
C4 0.039(5) 0.065(7) 0.117(11) -0.016(5) 0.015(6) -0.020(7)
C5 0.043(5) 0.056(6) 0.094(9) -0.001(5) -0.015(5) -0.006(6)
C6 0.038(4) 0.047(5) 0.063(6) -0.007(4) -0.016(4) -0.001(4)
C7 0.051(5) 0.037(4) 0.046(5) -0.018(4) -0.018(4) 0.011(3)
C8 0.046(4) 0.043(4) 0.045(5) -0.017(4) -0.027(4) 0.008(3)
C9 0.067(6) 0.054(6) 0.055(6) -0.014(5) -0.034(5) -0.003(4)
C10 0.074(7) 0.069(7) 0.047(5) -0.014(5) -0.033(5) -0.008(5)
C11 0.064(6) 0.094(9) 0.039(5) -0.018(6) -0.026(5) -0.004(5)
C12 0.065(6) 0.069(6) 0.039(5) -0.023(5) -0.027(4) 0.011(4)
C13 0.047(4) 0.035(4) 0.033(4) -0.005(3) -0.017(3) 0.005(3)
C14 0.040(4) 0.036(4) 0.028(4) -0.006(3) -0.010(3) 0.002(3)
C15 0.050(5) 0.054(5) 0.031(4) -0.005(4) -0.020(4) 0.009(4)
C16 0.041(5) 0.073(6) 0.035(4) -0.015(4) -0.014(4) -0.007(4)
C17 0.048(5) 0.056(5) 0.034(4) -0.025(4) -0.004(3) -0.008(4)
C18 0.041(4) 0.047(5) 0.031(4) -0.015(4) -0.003(3) -0.002(3)
Cu2 0.0355(5) 0.0312(5) 0.0343(5) -0.0097(4) -0.0087(4) -0.0037(4)
Br2 0.0523(5) 0.0471(5) 0.0380(5) -0.0038(4) -0.0037(4) -0.0084(4)
N5 0.033(3) 0.039(3) 0.038(3) -0.014(3) -0.007(3) -0.002(3)
N6 0.030(3) 0.030(3) 0.042(4) -0.008(2) -0.009(3) -0.006(3)
N7 0.035(3) 0.034(3) 0.038(3) -0.016(3) -0.011(3) 0.003(3)
N8 0.046(4) 0.026(3) 0.064(5) -0.007(3) -0.034(4) 0.003(3)
C19 0.046(5) 0.043(5) 0.045(5) -0.014(4) -0.007(4) -0.011(4)
C20 0.032(4) 0.035(4) 0.047(4) -0.014(3) -0.008(3) -0.002(3)
C21 0.038(4) 0.040(4) 0.058(5) -0.008(4) -0.011(4) -0.011(4)
C22 0.049(5) 0.034(4) 0.070(6) -0.010(4) -0.020(4) 0.000(4)
C23 0.050(5) 0.034(4) 0.059(5) -0.013(4) -0.013(4) 0.009(4)
C24 0.037(4) 0.039(4) 0.045(5) -0.011(3) -0.007(3) 0.001(3)
C25 0.042(4) 0.051(5) 0.038(4) -0.013(4) -0.005(3) 0.000(4)
C26 0.047(5) 0.036(4) 0.042(4) -0.014(3) -0.017(4) 0.001(3)
C27 0.063(6) 0.054(5) 0.038(5) -0.014(4) -0.023(4) 0.011(4)
C28 0.076(7) 0.062(6) 0.065(7) -0.031(5) -0.042(6) 0.015(5)
C29 0.054(6) 0.057(6) 0.073(7) -0.026(5) -0.032(5) 0.014(5)
C30 0.048(5) 0.039(4) 0.056(5) -0.024(4) -0.020(4) 0.011(4)
C31 0.030(4) 0.043(5) 0.066(6) -0.013(3) -0.007(4) 0.001(4)
C32 0.034(4) 0.035(4) 0.110(8) -0.011(4) -0.044(5) 0.011(5)
C33 0.031(5) 0.054(6) 0.200(17) -0.011(5) -0.045(7) -0.001(8)
C34 0.057(8) 0.049(7) 0.30(3) -0.019(6) -0.089(12) -0.016(10)
C35 0.069(8) 0.040(5) 0.159(14) -0.002(5) -0.073(9) -0.022(7)
C36 0.071(6) 0.029(4) 0.084(7) -0.006(4) -0.058(6) 0.000(4)
Cu3 0.0383(5) 0.0402(5) 0.0208(4) -0.0115(4) -0.0105(3) 0.0043(3)
Br3 0.0607(5) 0.0542(5) 0.0224(4) -0.0158(4) -0.0081(3) 0.0019(3)
N9 0.034(3) 0.051(4) 0.023(3) -0.020(3) -0.014(2) 0.004(3)
C37 0.042(6) 0.035(6) 0.026(5) -0.012(5) -0.003(4) -0.002(4)
C38 0.044(6) 0.034(6) 0.042(7) -0.010(5) -0.018(5) -0.008(5)
C39 0.037(6) 0.046(7) 0.060(8) -0.006(5) -0.019(6) -0.013(6)
C40 0.043(8) 0.054(9) 0.085(12) -0.012(6) -0.033(8) -0.007(8)
C41 0.078(14) 0.065(12) 0.100(18) -0.026(9) -0.067(13) 0.001(10)
C42 0.10(2) 0.043(10) 0.078(16) -0.032(9) -0.067(14) 0.009(7)
N10 0.053(6) 0.028(6) 0.033(5) -0.014(4) -0.021(4) -0.005(4)
C43 0.034(6) 0.033(6) 0.029(5) -0.005(4) -0.011(4) -0.002(4)
C44 0.049(7) 0.031(6) 0.030(6) -0.009(5) -0.018(5) 0.004(4)
C45 0.035(7) 0.042(7) 0.057(8) 0.002(6) -0.020(6) -0.007(6)
C46 0.031(7) 0.030(7) 0.082(13) -0.005(5) -0.013(7) -0.002(6)
C47 0.024(6) 0.032(7) 0.065(10) 0.001(6) -0.014(6) 0.018(6)
C48 0.032(8) 0.030(8) 0.054(9) 0.006(6) -0.014(6) 0.016(5)
N11 0.040(7) 0.038(7) 0.028(6) -0.003(5) -0.008(5) 0.000(4)
C49 0.047(6) 0.031(5) 0.027(5) -0.010(5) -0.018(5) 0.002(4)
C50 0.038(6) 0.036(6) 0.028(5) -0.002(5) -0.012(4) 0.000(4)
C51 0.041(7) 0.043(7) 0.034(6) -0.008(5) -0.010(5) 0.013(5)
C52 0.049(8) 0.036(6) 0.041(7) -0.011(6) 0.001(6) 0.005(5)
C53 0.041(7) 0.034(7) 0.054(8) -0.010(5) -0.008(6) -0.007(6)
C54 0.051(9) 0.049(9) 0.052(9) -0.016(7) -0.011(7) -0.018(7)
N12 0.032(6) 0.035(6) 0.025(5) -0.008(5) -0.010(4) 0.005(4)
Br4 0.043(2) 0.0419(7) 0.0400(7) -0.0046(8) -0.0224(8) 0.0031(5)
Br4A 0.055(12) 0.051(6) 0.040(4) -0.028(7) -0.011(5) 0.002(4)
Br5 0.119(2) 0.106(2) 0.0821(19) -0.060(2) 0.0087(17) -0.0372(17)
Br5A 0.0488(10) 0.0572(11) 0.0579(11) -0.0253(8) -0.0048(8) -0.0256(9)
Br6A 0.164(9) 0.078(5) 0.015(3) -0.090(6) 0.034(4) -0.004(3)
Br6B 0.037(3) 0.206(9) 0.010(2) -0.043(4) -0.0021(18) 0.001(3)
Br6C 0.053(3) 0.075(4) 0.048(4) -0.036(3) 0.006(3) 0.021(3)
Br6D 0.054(3) 0.139(7) 0.023(2) 0.023(4) 0.004(2) -0.005(3)
Br6E 0.056(5) 0.070(6) 0.042(4) -0.044(5) 0.006(4) 0.001(4)
Br6F 0.048(4) 0.060(5) 0.048(4) -0.017(3) -0.018(3) -0.007(3)
Br6G 0.070(8) 0.102(10) 0.088(9) -0.050(7) -0.042(7) 0.051(8)

loop_
_atom_type_symbol
_atom_type_description
_atom_type_scat_dispersion_real
_atom_type_scat_dispersion_imag
_atom_type_scat_source
C C 0.0033 0.0016 'International Tables Vol C Tables 4.2.6.8 and 6.1.1.4'
H H 0.0000 0.0000 'International Tables Vol C Tables 4.2.6.8 and 6.1.1.4'
N N 0.0061 0.0033 'International Tables Vol C Tables 4.2.6.8 and 6.1.1.4'
Cu Cu 0.3201 1.2651 'International Tables Vol C Tables 4.2.6.8 and 6.1.1.4'
Br Br -0.2901 2.4595 'International Tables Vol C Tables 4.2.6.8 and 6.1.1.4'

loop_
_geom_angle_atom_site_label_1
_geom_angle_atom_site_label_2
_geom_angle_atom_site_label_3
_geom_angle
_geom_angle_publ_flag
N3 Cu1 N1 81.5(3) y
N3 Cu1 N4 119.7(3) y
N1 Cu1 N4 80.4(3) y
N3 Cu1 N2 120.1(3) y
N1 Cu1 N2 81.5(3) y
N4 Cu1 N2 113.3(3) y
N3 Cu1 Br1 98.9(2) y
N1 Cu1 Br1 179.4(2) y
N4 Cu1 Br1 99.82(18) y
N2 Cu1 Br1 97.8(2) y
C7 N1 C13 111.9(6) ?
C7 N1 C1 112.2(7) ?
C13 N1 C1 110.0(6) ?
C7 N1 Cu1 107.6(5) ?
C13 N1 Cu1 107.1(5) ?
C1 N1 Cu1 107.9(5) ?
C2 N2 C6 119.3(8) ?
C2 N2 Cu1 114.5(6) ?
C6 N2 Cu1 126.0(7) ?
C8 N3 C12 119.1(8) ?
C8 N3 Cu1 113.2(6) ?
C12 N3 Cu1 127.2(7) ?
C14 N4 C18 118.0(7) ?
C14 N4 Cu1 114.7(5) ?
C18 N4 Cu1 126.8(5) ?
N1 C1 C2 109.9(7) ?
N1 C1 H1A 109.7 ?
C2 C1 H1A 109.7 ?
N1 C1 H1B 109.7 ?
C2 C1 H1B 109.7 ?
H1A C1 H1B 108.2 ?
N2 C2 C3 121.7(9) ?
N2 C2 C1 115.2(7) ?
C3 C2 C1 123.1(9) ?
C4 C3 C2 118.8(11) ?
C4 C3 H3 120.6 ?
C2 C3 H3 120.6 ?
C5 C4 C3 120.3(10) ?
C5 C4 H4 119.9 ?
C3 C4 H4 119.9 ?
C4 C5 C6 118.5(10) ?
C4 C5 H5 120.7 ?
C6 C5 H5 120.7 ?
N2 C6 C5 121.3(10) ?
N2 C6 H6 119.3 ?
C5 C6 H6 119.3 ?
N1 C7 C8 108.6(7) ?
N1 C7 H7A 110.0 ?
C8 C7 H7A 110.0 ?
N1 C7 H7B 110.0 ?
C8 C7 H7B 110.0 ?
H7A C7 H7B 108.3 ?
N3 C8 C9 122.3(9) ?
N3 C8 C7 115.4(7) ?
C9 C8 C7 122.2(8) ?
C10 C9 C8 118.3(10) ?
C10 C9 H9 120.9 ?
C8 C9 H9 120.9 ?
C11 C10 C9 119.7(10) ?
C11 C10 H10 120.2 ?
C9 C10 H10 120.2 ?
C10 C11 C12 119.8(10) ?
C10 C11 H11 120.1 ?
C12 C11 H11 120.1 ?
N3 C12 C11 120.8(10) ?
N3 C12 H12 119.6 ?
C11 C12 H12 119.6 ?
N1 C13 C14 109.4(6) ?
N1 C13 H13A 109.8 ?
C14 C13 H13A 109.8 ?
N1 C13 H13B 109.8 ?
C14 C13 H13B 109.8 ?
H13A C13 H13B 108.2 ?
N4 C14 C15 122.4(8) ?
N4 C14 C13 114.1(7) ?
C15 C14 C13 123.5(7) ?
C16 C15 C14 118.1(8) ?
C16 C15 H15 121.0 ?
C14 C15 H15 121.0 ?
C17 C16 C15 120.2(8) ?
C17 C16 H16 119.9 ?
C15 C16 H16 119.9 ?
C18 C17 C16 118.5(8) ?
C18 C17 H17 120.7 ?
C16 C17 H17 120.7 ?
N4 C18 C17 122.7(8) ?
N4 C18 H18 118.7 ?
C17 C18 H18 118.7 ?
N5 Cu2 N7 81.3(3) y
N5 Cu2 N8 81.0(3) y
N7 Cu2 N8 118.7(3) y
N5 Cu2 N6 81.2(3) y
N7 Cu2 N6 116.3(2) y
N8 Cu2 N6 118.1(2) y
N5 Cu2 Br2 177.8(2) y
N7 Cu2 Br2 97.18(19) y
N8 Cu2 Br2 98.5(2) y
N6 Cu2 Br2 100.86(19) y
C31 N5 C19 111.0(7) ?
C31 N5 C25 111.6(7) ?
C19 N5 C25 111.9(7) ?
C31 N5 Cu2 107.3(5) ?
C19 N5 Cu2 108.3(5) ?
C25 N5 Cu2 106.6(5) ?
C24 N6 C20 119.2(7) ?
C24 N6 Cu2 127.7(5) ?
C20 N6 Cu2 113.0(5) ?
C26 N7 C30 119.4(7) ?
C26 N7 Cu2 113.1(5) ?
C30 N7 Cu2 127.5(6) ?
C32 N8 C36 117.7(8) ?
C32 N8 Cu2 113.4(6) ?
C36 N8 Cu2 128.6(7) ?
N5 C19 C20 110.5(7) ?
N5 C19 H19A 109.5 ?
C20 C19 H19A 109.5 ?
N5 C19 H19B 109.5 ?
C20 C19 H19B 109.5 ?
H19A C19 H19B 108.1 ?
N6 C20 C21 121.7(8) ?
N6 C20 C19 115.9(7) ?
C21 C20 C19 122.4(8) ?
C20 C21 C22 117.5(8) ?
C20 C21 H21 121.3 ?
C22 C21 H21 121.3 ?
C23 C22 C21 121.2(8) ?
C23 C22 H22 119.4 ?
C21 C22 H22 119.4 ?
C22 C23 C24 117.9(9) ?
C22 C23 H23 121.0 ?
C24 C23 H23 121.0 ?
N6 C24 C23 122.4(8) ?
N6 C24 H24 118.8 ?
C23 C24 H24 118.8 ?
N5 C25 C26 110.0(7) ?
N5 C25 H25A 109.7 ?
C26 C25 H25A 109.7 ?
N5 C25 H25B 109.7 ?
C26 C25 H25B 109.7 ?
H25A C25 H25B 108.2 ?
N7 C26 C27 122.8(8) ?
N7 C26 C25 116.1(7) ?
C27 C26 C25 121.0(8) ?
C26 C27 C28 118.2(9) ?
C26 C27 H27 120.9 ?
C28 C27 H27 120.9 ?
C29 C28 C27 119.2(9) ?
C29 C28 H28 120.4 ?
C27 C28 H28 120.4 ?
C28 C29 C30 119.6(10) ?
C28 C29 H29 120.2 ?
C30 C29 H29 120.2 ?
N7 C30 C29 120.7(9) ?
N7 C30 H30 119.6 ?
C29 C30 H30 119.6 ?
N5 C31 C32 109.1(7) ?
N5 C31 H31A 109.9 ?
C32 C31 H31A 109.9 ?
N5 C31 H31B 109.9 ?
C32 C31 H31B 109.9 ?
H31A C31 H31B 108.3 ?
N8 C32 C33 123.8(10) ?
N8 C32 C31 114.6(7) ?
C33 C32 C31 121.4(10) ?
C32 C33 C34 117.5(14) ?
C32 C33 H33 121.2 ?
C34 C33 H33 121.2 ?
C35 C34 C33 119.0(12) ?
C35 C34 H34 120.5 ?
C33 C34 H34 120.5 ?
C34 C35 C36 120.1(11) ?
C34 C35 H35 120.0 ?
C36 C35 H35 120.0 ?
N8 C36 C35 121.8(12) ?
N8 C36 H36 119.1 ?
C35 C36 H36 119.1 ?
N11 Cu3 N10 126.2(4) y
N12A Cu3 N9 77.5(5) ?
N11 Cu3 N9 82.6(3) y
N10 Cu3 N9 81.3(3) y
N12A Cu3 N10A 113.6(6) ?
N9 Cu3 N10A 80.5(4) ?
N12A Cu3 N11A 121.0(8) ?
N9 Cu3 N11A 79.7(6) ?
N10A Cu3 N11A 115.0(7) ?
N11 Cu3 N12 118.1(4) y
N10 Cu3 N12 110.5(4) y
N9 Cu3 N12 83.3(3) y
N12A Cu3 Br3 102.8(5) ?
N11 Cu3 Br3 97.3(3) y
N10 Cu3 Br3 98.4(2) y
N9 Cu3 Br3 179.7(2) y
N10A Cu3 Br3 99.2(3) ?
N11A Cu3 Br3 100.3(5) ?
N12 Cu3 Br3 97.0(2) y
C43 N9 C37 117.6(8) ?
C49A N9 C43A 118.1(12) ?
C43 N9 C49 111.6(7) ?
C37 N9 C49 108.0(8) ?
C49A N9 C37A 107.2(12) ?
C43A N9 C37A 99.7(10) ?
C49A N9 Cu3 114.9(9) ?
C43 N9 Cu3 107.3(6) ?
C37 N9 Cu3 107.8(5) ?
C43A N9 Cu3 109.9(8) ?
C49 N9 Cu3 103.4(5) ?
C37A N9 Cu3 105.0(7) ?
N9 C37 C38 110.6(8) ?
N9 C37 H37A 109.5 ?
C38 C37 H37A 109.5 ?
N9 C37 H37B 109.5 ?
C38 C37 H37B 109.5 ?
H37A C37 H37B 108.1 ?
C39 C38 N10 120.0 ?
C39 C38 C37 124.6(7) ?
N10 C38 C37 115.3(7) ?
C40 C39 C38 120.0 ?
C40 C39 H39 120.0 ?
C38 C39 H39 120.0 ?
C39 C40 C41 120.0 ?
C39 C40 H40 120.0 ?
C41 C40 H40 120.0 ?
C42 C41 C40 120.0 ?
C42 C41 H41 120.0 ?
C40 C41 H41 120.0 ?
N10 C42 C41 120.0 ?
N10 C42 H42 120.0 ?
C41 C42 H42 120.0 ?
C42 N10 C38 120.0 ?
C42 N10 Cu3 127.7(4) ?
C38 N10 Cu3 112.1(4) ?
N9 C43 C44 112.2(8) ?
N9 C43 H43A 109.2 ?
C44 C43 H43A 109.2 ?
N9 C43 H43B 109.2 ?
C44 C43 H43B 109.2 ?
H43A C43 H43B 107.9 ?
C45 C44 N11 120.0 ?
C45 C44 C43 123.8(7) ?
N11 C44 C43 116.2(7) ?
C46 C45 C44 120.0 ?
C46 C45 H45 120.0 ?
C44 C45 H45 120.0 ?
C45 C46 C47 120.0 ?
C45 C46 H46 120.0 ?
C47 C46 H46 120.0 ?
C46 C47 C48 120.0 ?
C46 C47 H47 120.0 ?
C48 C47 H47 120.0 ?
C47 C48 N11 120.0 ?
C47 C48 H48 120.0 ?
N11 C48 H48 120.0 ?
C48 N11 C44 120.0 ?
C48 N11 Cu3 129.4(6) ?
C44 N11 Cu3 110.6(6) ?
C50 C49 N9 112.4(7) ?
C50 C49 H49A 109.1 ?
N9 C49 H49A 109.1 ?
C50 C49 H49B 109.1 ?
N9 C49 H49B 109.1 ?
H49A C49 H49B 107.9 ?
C51 C50 N12 120.0 ?
C51 C50 C49 125.7(6) ?
N12 C50 C49 114.3(6) ?
C52 C51 C50 120.0 ?
C52 C51 H51 120.0 ?
C50 C51 H51 120.0 ?
C51 C52 C53 120.0 ?
C51 C52 H52 120.0 ?
C53 C52 H52 120.0 ?
C54 C53 C52 120.0 ?
C54 C53 H53 120.0 ?
C52 C53 H53 120.0 ?
N12 C54 C53 120.0 ?
N12 C54 H54 120.0 ?
C53 C54 H54 120.0 ?
C54 N12 C50 120.0 ?
C54 N12 Cu3 128.6(4) ?
C50 N12 Cu3 111.2(4) ?
C38A C37A N9 108.1(13) ?
C38A C37A H37C 110.1 ?
N9 C37A H37C 110.1 ?
C38A C37A H37D 110.1 ?
N9 C37A H37D 110.1 ?
H37C C37A H37D 108.4 ?
C39A C38A N10A 120.0 ?
C39A C38A C37A 126.4(11) ?
N10A C38A C37A 113.6(11) ?
C38A C39A C40A 120.0 ?
C38A C39A H39A 120.0 ?
C40A C39A H39A 120.0 ?
C41A C40A C39A 120.0 ?
C41A C40A H40A 120.0 ?
C39A C40A H40A 120.0 ?
C40A C41A C42A 120.0 ?
C40A C41A H41A 120.0 ?
C42A C41A H41A 120.0 ?
N10A C42A C41A 120.0 ?
N10A C42A H42A 120.0 ?
C41A C42A H42A 120.0 ?
C42A N10A C38A 120.0 ?
C42A N10A Cu3 122.9(7) ?
C38A N10A Cu3 116.7(7) ?
C44A C43A N9 113.8(15) ?
C44A C43A H43C 108.8 ?
N9 C43A H43C 108.8 ?
C44A C43A H43D 108.8 ?
N9 C43A H43D 108.8 ?
H43C C43A H43D 107.7 ?
C45A C44A N11A 120.0 ?
C45A C44A C43A 127.1(14) ?
N11A C44A C43A 112.6(14) ?
C44A C45A C46A 120.0 ?
C44A C45A H45A 120.0 ?
C46A C45A H45A 120.0 ?
C47A C46A C45A 120.0 ?
C47A C46A H46A 120.0 ?
C45A C46A H46A 120.0 ?
C46A C47A C48A 120.0 ?
C46A C47A H47A 120.0 ?
C48A C47A H47A 120.0 ?
N11A C48A C47A 120.0 ?
N11A C48A H48A 120.0 ?
C47A C48A H48A 120.0 ?
C48A N11A C44A 120.0 ?
C48A N11A Cu3 123.9(11) ?
C44A N11A Cu3 115.7(11) ?
N9 C49A C50A 105.6(14) ?
N9 C49A H49C 110.6 ?
C50A C49A H49C 110.6 ?
N9 C49A H49D 110.6 ?
C50A C49A H49D 110.6 ?
H49C C49A H49D 108.7 ?
C51A C50A N12A 120.0 ?
C51A C50A C49A 125.5(12) ?
N12A C50A C49A 114.5(12) ?
C52A C51A C50A 120.0 ?
C52A C51A H51A 120.0 ?
C50A C51A H51A 120.0 ?
C51A C52A C53A 120.0 ?
C51A C52A H52A 120.0 ?
C53A C52A H52A 120.0 ?
C54A C53A C52A 120.0 ?
C54A C53A H53A 120.0 ?
C52A C53A H53A 120.0 ?
C53A C54A N12A 120.0 ?
C53A C54A H54A 120.0 ?
N12A C54A H54A 120.0 ?
C54A N12A C50A 120.0 ?
C54A N12A Cu3 125.2(8) ?
C50A N12A Cu3 114.4(8) ?

loop_
_geom_bond_atom_site_label_1
_geom_bond_atom_site_label_2
_geom_bond_distance
_geom_bond_publ_flag
Cu1 N3 2.037(7) y
Cu1 N1 2.054(6) y
Cu1 N4 2.060(6) y
Cu1 N2 2.060(7) y
Cu1 Br1 2.3781(12) y
N1 C7 1.465(11) ?
N1 C13 1.485(10) ?
N1 C1 1.495(10) ?
N2 C2 1.335(12) ?
N2 C6 1.339(11) ?
N3 C8 1.346(11) ?
N3 C12 1.347(12) ?
N4 C14 1.337(10) ?
N4 C18 1.348(11) ?
C1 C2 1.521(13) ?
C1 H1A 0.9900 ?
C1 H1B 0.9900 ?
C2 C3 1.379(13) ?
C3 C4 1.374(18) ?
C3 H3 0.9500 ?
C4 C5 1.353(18) ?
C4 H4 0.9500 ?
C5 C6 1.401(14) ?
C5 H5 0.9500 ?
C6 H6 0.9500 ?
C7 C8 1.502(12) ?
C7 H7A 0.9900 ?
C7 H7B 0.9900 ?
C8 C9 1.388(13) ?
C9 C10 1.377(15) ?
C9 H9 0.9500 ?
C10 C11 1.370(17) ?
C10 H10 0.9500 ?
C11 C12 1.391(15) ?
C11 H11 0.9500 ?
C12 H12 0.9500 ?
C13 C14 1.499(12) ?
C13 H13A 0.9900 ?
C13 H13B 0.9900 ?
C14 C15 1.382(11) ?
C15 C16 1.373(14) ?
C15 H15 0.9500 ?
C16 C17 1.367(14) ?
C16 H16 0.9500 ?
C17 C18 1.363(12) ?
C17 H17 0.9500 ?
C18 H18 0.9500 ?
Cu2 N5 2.035(6) y
Cu2 N7 2.060(6) y
Cu2 N8 2.061(7) y
Cu2 N6 2.071(6) y
Cu2 Br2 2.3664(12) y
N5 C31 1.475(11) ?
N5 C19 1.482(11) ?
N5 C25 1.488(11) ?
N6 C24 1.346(11) ?
N6 C20 1.352(10) ?
N7 C26 1.320(11) ?
N7 C30 1.360(11) ?
N8 C32 1.341(13) ?
N8 C36 1.339(11) ?
C19 C20 1.500(12) ?
C19 H19A 0.9900 ?
C19 H19B 0.9900 ?
C20 C21 1.384(12) ?
C21 C22 1.395(14) ?
C21 H21 0.9500 ?
C22 C23 1.367(14) ?
C22 H22 0.9500 ?
C23 C24 1.377(12) ?
C23 H23 0.9500 ?
C24 H24 0.9500 ?
C25 C26 1.505(12) ?
C25 H25A 0.9900 ?
C25 H25B 0.9900 ?
C26 C27 1.387(12) ?
C27 C28 1.390(15) ?
C27 H27 0.9500 ?
C28 C29 1.374(16) ?
C28 H28 0.9500 ?
C29 C30 1.387(13) ?
C29 H29 0.9500 ?
C30 H30 0.9500 ?
C31 C32 1.503(13) ?
C31 H31A 0.9900 ?
C31 H31B 0.9900 ?
C32 C33 1.380(14) ?
C33 C34 1.39(2) ?
C33 H33 0.9500 ?
C34 C35 1.36(2) ?
C34 H34 0.9500 ?
C35 C36 1.384(17) ?
C35 H35 0.9500 ?
C36 H36 0.9500 ?
Cu3 N12A 1.977(12) ?
Cu3 N11 2.004(10) y
Cu3 N10 2.045(7) y
Cu3 N9 2.046(6) y
Cu3 N10A 2.088(9) ?
Cu3 N11A 2.114(17) ?
Cu3 N12 2.115(6) y
Cu3 Br3 2.3715(11) y
N9 C49A 1.33(2) ?
N9 C43 1.398(13) ?
N9 C37 1.456(13) ?
N9 C43A 1.52(2) ?
N9 C49 1.551(12) ?
N9 C37A 1.68(2) ?
C37 C38 1.459(13) ?
C37 H37A 0.9900 ?
C37 H37B 0.9900 ?
C38 C39 1.3900 ?
C38 N10 1.3900 ?
C39 C40 1.3900 ?
C39 H39 0.9500 ?
C40 C41 1.3900 ?
C40 H40 0.9500 ?
C41 C42 1.3900 ?
C41 H41 0.9500 ?
C42 N10 1.3900 ?
C42 H42 0.9500 ?
C43 C44 1.475(14) ?
C43 H43A 0.9900 ?
C43 H43B 0.9900 ?
C44 C45 1.3900 ?
C44 N11 1.3900 ?
C45 C46 1.3900 ?
C45 H45 0.9500 ?
C46 C47 1.3900 ?
C46 H46 0.9500 ?
C47 C48 1.3900 ?
C47 H47 0.9500 ?
C48 N11 1.3900 ?
C48 H48 0.9500 ?
C49 C50 1.485(12) ?
C49 H49A 0.9900 ?
C49 H49B 0.9900 ?
C50 C51 1.3900 ?
C50 N12 1.3900 ?
C51 C52 1.3900 ?
C51 H51 0.9500 ?
C52 C53 1.3900 ?
C52 H52 0.9500 ?
C53 C54 1.3900 ?
C53 H53 0.9500 ?
C54 N12 1.3900 ?
C54 H54 0.9500 ?
C37A C38A 1.45(2) ?
C37A H37C 0.9900 ?
C37A H37D 0.9900 ?
C38A C39A 1.3900 ?
C38A N10A 1.3900 ?
C39A C40A 1.3900 ?
C39A H39A 0.9500 ?
C40A C41A 1.3900 ?
C40A H40A 0.9500 ?
C41A C42A 1.3900 ?
C41A H41A 0.9500 ?
C42A N10A 1.3900 ?
C42A H42A 0.9500 ?
C43A C44A 1.43(2) ?
C43A H43C 0.9900 ?
C43A H43D 0.9900 ?
C44A C45A 1.3900 ?
C44A N11A 1.3900 ?
C45A C46A 1.3900 ?
C45A H45A 0.9500 ?
C46A C47A 1.3900 ?
C46A H46A 0.9500 ?
C47A C48A 1.3900 ?
C47A H47A 0.9500 ?
C48A N11A 1.3900 ?
C48A H48A 0.9500 ?
C49A C50A 1.49(2) ?
C49A H49C 0.9900 ?
C49A H49D 0.9900 ?
C50A C51A 1.3900 ?
C50A N12A 1.3900 ?
C51A C52A 1.3900 ?
C51A H51A 0.9500 ?
C52A C53A 1.3900 ?
C52A H52A 0.9500 ?
C53A C54A 1.3900 ?
C53A H53A 0.9500 ?
C54A N12A 1.3900 ?
C54A H54A 0.9500 ?

loop_
_geom_torsion_atom_site_label_1
_geom_torsion_atom_site_label_2
_geom_torsion_atom_site_label_3
_geom_torsion_atom_site_label_4
_geom_torsion
C7 N1 C1 C2 82.6(8)
C13 N1 C1 C2 -152.2(7)
Cu1 N1 C1 C2 -35.7(8)
C6 N2 C2 C3 -2.4(14)
Cu1 N2 C2 C3 173.7(7)
C6 N2 C2 C1 176.4(8)
Cu1 N2 C2 C1 -7.5(10)
N1 C1 C2 N2 29.3(10)
N1 C1 C2 C3 -151.9(9)
N2 C2 C3 C4 1.3(16)
C1 C2 C3 C4 -177.3(10)
C2 C3 C4 C5 1.3(19)
C3 C4 C5 C6 -2.9(19)
C2 N2 C6 C5 0.7(14)
Cu1 N2 C6 C5 -174.8(8)
C4 C5 C6 N2 1.9(17)
C13 N1 C7 C8 78.2(8)
C1 N1 C7 C8 -157.7(7)
Cu1 N1 C7 C8 -39.2(7)
C12 N3 C8 C9 -2.6(12)
Cu1 N3 C8 C9 170.0(7)
C12 N3 C8 C7 174.6(8)
Cu1 N3 C8 C7 -12.8(9)
N1 C7 C8 N3 35.4(10)
N1 C7 C8 C9 -147.4(8)
N3 C8 C9 C10 1.7(14)
C7 C8 C9 C10 -175.3(9)
C8 C9 C10 C11 0.7(15)
C9 C10 C11 C12 -2.1(16)
C8 N3 C12 C11 1.1(13)
Cu1 N3 C12 C11 -170.4(7)
C10 C11 C12 N3 1.3(15)
C7 N1 C13 C14 -158.3(6)
C1 N1 C13 C14 76.3(8)
Cu1 N1 C13 C14 -40.7(7)
C18 N4 C14 C15 -1.3(11)
Cu1 N4 C14 C15 170.7(6)
C18 N4 C14 C13 178.4(7)
Cu1 N4 C14 C13 -9.6(8)
N1 C13 C14 N4 33.9(9)
N1 C13 C14 C15 -146.4(8)
N4 C14 C15 C16 -2.0(13)
C13 C14 C15 C16 178.3(8)
C14 C15 C16 C17 3.4(13)
C15 C16 C17 C18 -1.5(13)
C14 N4 C18 C17 3.4(11)
Cu1 N4 C18 C17 -167.5(6)
C16 C17 C18 N4 -2.0(12)
C31 N5 C19 C20 -81.9(9)
C25 N5 C19 C20 152.8(7)
Cu2 N5 C19 C20 35.6(8)
C24 N6 C20 C21 1.3(12)
Cu2 N6 C20 C21 178.7(6)
C24 N6 C20 C19 -176.9(7)
Cu2 N6 C20 C19 0.5(9)
N5 C19 C20 N6 -24.3(10)
N5 C19 C20 C21 157.6(7)
N6 C20 C21 C22 -2.3(12)
C19 C20 C21 C22 175.8(8)
C20 C21 C22 C23 1.7(14)
C21 C22 C23 C24 -0.2(14)
C20 N6 C24 C23 0.3(12)
Cu2 N6 C24 C23 -176.6(6)
C22 C23 C24 N6 -0.9(14)
C31 N5 C25 C26 154.8(7)
C19 N5 C25 C26 -80.3(8)
Cu2 N5 C25 C26 37.9(8)
C30 N7 C26 C27 -2.6(12)
Cu2 N7 C26 C27 176.1(7)
C30 N7 C26 C25 -178.6(7)
Cu2 N7 C26 C25 0.2(9)
N5 C25 C26 N7 -26.0(10)
N5 C25 C26 C27 158.0(8)
N7 C26 C27 C28 2.9(14)
C25 C26 C27 C28 178.6(9)
C26 C27 C28 C29 -2.3(15)
C27 C28 C29 C30 1.6(15)
C26 N7 C30 C29 1.8(12)
Cu2 N7 C30 C29 -176.7(7)
C28 C29 C30 N7 -1.3(14)
C19 N5 C31 C32 159.0(8)
C25 N5 C31 C32 -75.6(9)
Cu2 N5 C31 C32 40.8(9)
C36 N8 C32 C33 -0.7(14)
Cu2 N8 C32 C33 -174.8(10)
C36 N8 C32 C31 -176.3(8)
Cu2 N8 C32 C31 9.6(10)
N5 C31 C32 N8 -34.0(11)
N5 C31 C32 C33 150.3(11)
N8 C32 C33 C34 1(2)
C31 C32 C33 C34 176.8(13)
C32 C33 C34 C35 -1(2)
C33 C34 C35 C36 0(2)
C32 N8 C36 C35 -0.6(13)
Cu2 N8 C36 C35 172.4(8)
C34 C35 C36 N8 1.1(18)
C43 N9 C37 C38 82.4(10)
C49 N9 C37 C38 -150.2(8)
Cu3 N9 C37 C38 -39.0(9)
N9 C37 C38 C39 -151.0(7)
N9 C37 C38 N10 31.9(10)
N10 C38 C39 C40 0.0
C37 C38 C39 C40 -177.1(10)
C38 C39 C40 C41 0.0
C39 C40 C41 C42 0.0
C40 C41 C42 N10 0.0
C41 C42 N10 C38 0.0
C41 C42 N10 Cu3 -173.6(6)
C39 C38 N10 C42 0.0
C37 C38 N10 C42 177.3(9)
C39 C38 N10 Cu3 174.5(6)
C37 C38 N10 Cu3 -8.2(8)
C37 N9 C43 C44 -157.2(8)
C49 N9 C43 C44 77.1(10)
Cu3 N9 C43 C44 -35.5(9)
N9 C43 C44 C45 -155.1(7)
N9 C43 C44 N11 25.2(11)
N11 C44 C45 C46 0.0
C43 C44 C45 C46 -179.7(10)
C44 C45 C46 C47 0.0
C45 C46 C47 C48 0.0
C46 C47 C48 N11 0.0
C47 C48 N11 C44 0.0
C47 C48 N11 Cu3 -179.6(8)
C45 C44 N11 C48 0.0
C43 C44 N11 C48 179.7(9)
C45 C44 N11 Cu3 179.7(7)
C43 C44 N11 Cu3 -0.6(8)
C43 N9 C49 C50 -157.5(9)
C37 N9 C49 C50 71.7(10)
Cu3 N9 C49 C50 -42.4(9)
N9 C49 C50 C51 -148.6(7)
N9 C49 C50 N12 33.5(11)
N12 C50 C51 C52 0.0
C49 C50 C51 C52 -177.8(10)
C50 C51 C52 C53 0.0
C51 C52 C53 C54 0.0
C52 C53 C54 N12 0.0
C53 C54 N12 C50 0.0
C53 C54 N12 Cu3 -174.5(7)
C51 C50 N12 C54 0.0
C49 C50 N12 C54 178.1(9)
C51 C50 N12 Cu3 175.4(6)
C49 C50 N12 Cu3 -6.5(8)
C49A N9 C37A C38A -79.5(16)
C43A N9 C37A C38A 157.0(13)
Cu3 N9 C37A C38A 43.1(14)
N9 C37A C38A C39A 147.6(10)
N9 C37A C38A N10A -33.2(16)
N10A C38A C39A C40A 0.0
C37A C38A C39A C40A 179.2(17)
C38A C39A C40A C41A 0.0
C39A C40A C41A C42A 0.0
C40A C41A C42A N10A 0.0
C41A C42A N10A C38A 0.0
C41A C42A N10A Cu3 172.1(10)
C39A C38A N10A C42A 0.0
C37A C38A N10A C42A -179.3(15)
C39A C38A N10A Cu3 -172.6(9)
C37A C38A N10A Cu3 8.2(13)
C49A N9 C43A C44A 166.1(15)
C37A N9 C43A C44A -78.4(16)
Cu3 N9 C43A C44A 31.6(17)
N9 C43A C44A C45A 157.4(13)
N9 C43A C44A N11A -28.8(19)
N11A C44A C45A C46A 0.0
C43A C44A C45A C46A 173(2)
C44A C45A C46A C47A 0.0
C45A C46A C47A C48A 0.0
C46A C47A C48A N11A 0.0
C47A C48A N11A C44A 0.0
C47A C48A N11A Cu3 172.5(15)
C45A C44A N11A C48A 0.0
C43A C44A N11A C48A -174.3(19)
C45A C44A N11A Cu3 -173.1(14)
C43A C44A N11A Cu3 12.6(16)
C43A N9 C49A C50A -92.7(16)
C37A N9 C49A C50A 155.9(13)
Cu3 N9 C49A C50A 39.6(16)
N9 C49A C50A C51A 151.3(12)
N9 C49A C50A N12A -31.7(18)
N12A C50A C51A C52A 0.0
C49A C50A C51A C52A 176.9(18)
C50A C51A C52A C53A 0.0
C51A C52A C53A C54A 0.0
C52A C53A C54A N12A 0.0
C53A C54A N12A C50A 0.0
C53A C54A N12A Cu3 172.3(13)
C51A C50A N12A C54A 0.0
C49A C50A N12A C54A -177.2(16)
C51A C50A N12A Cu3 -173.1(12)
C49A C50A N12A Cu3 9.7(15)

_cod_database_fobs_code 2241683
